data_4323915
loop_
_publ_author_name
'Karin Ruhlandt-Senge'
'Ulrich Englich'
'Mathias O. Senge'
'Scott Chadwick'

_publ_section_title
;
 Synthesis and Structural Characterization of Lithium Thiolates:
 Dependence of Association and Aggregation on Donor Hapticity and Ligand
 Size and Synthesis of the First Trimeric Lithium Thiolate [Li(THF)SR]3
 and the Solvent-Separated Ion Pair [Li(12-crown-4)2][SR] (R =
 2,4,6-tBu3C6H2)1
;
_journal_name_full 'Inorganic Chemistry'
_journal_page_first 5820
_journal_page_last 5827
_journal_paper_doi 10.1021/ic960375e
_journal_volume 35
_journal_year 1996
_chemical_formula_sum 'C27 H31 Li O4 S'
_chemical_formula_weight 458.52
_space_group_IT_number 14
_symmetry_cell_setting monoclinic
_symmetry_space_group_name_Hall '-P 2ybc'
_symmetry_space_group_name_H-M 'P 1 21/c 1'
_atom_sites_solution_hydrogens geom
_atom_sites_solution_primary direct
_atom_sites_solution_secondary difmap
_audit_creation_method SHELXL
_cell_angle_alpha 90.00
_cell_angle_beta 102.22(3)
_cell_angle_gamma 90.00
_cell_formula_units_Z 4
_cell_length_a 10.542(2)
_cell_length_b 12.821(3)
_cell_length_c 18.729(4)
_cell_volume 2474.0(10)
_computing_structure_refinement 'SHELXL-93 (Sheldrick, 1993)'
_computing_structure_solution 'SHELXS-86 (Sheldrick, 1990)'
_diffrn_ambient_temperature 213(2)
_diffrn_measurement_device 'Rigaku AFC5S'
_diffrn_measurement_method \w/2\q
_diffrn_radiation_monochromator graphite
_diffrn_radiation_source 'fine-focus sealed tube'
_diffrn_radiation_type MoK\a
_diffrn_radiation_wavelength 0.71073
_diffrn_reflns_av_R_equivalents 0.0196
_diffrn_reflns_av_sigmaI/netI 0.0593
_diffrn_reflns_limit_h_max 14
_diffrn_reflns_limit_h_min 0
_diffrn_reflns_limit_k_max 18
_diffrn_reflns_limit_k_min 0
_diffrn_reflns_limit_l_max 25
_diffrn_reflns_limit_l_min -26
_diffrn_reflns_number 7853
_diffrn_reflns_theta_max 30.01
_diffrn_reflns_theta_min 2.23
_diffrn_standards_interval_count 150
_diffrn_standards_number 3
_exptl_absorpt_coefficient_mu 0.161
_exptl_crystal_colour colorless
_exptl_crystal_density_diffrn 1.231
_exptl_crystal_description rod
_exptl_crystal_F_000 976
_exptl_crystal_size_max 0.5
_exptl_crystal_size_mid 0.35
_exptl_crystal_size_min 0.05
_refine_diff_density_max 0.862
_refine_diff_density_min -0.466
_refine_diff_density_rms 0.090
_refine_ls_extinction_method none
_refine_ls_goodness_of_fit_all 1.037
_refine_ls_goodness_of_fit_obs 1.124
_refine_ls_hydrogen_treatment constr
_refine_ls_matrix_type full
_refine_ls_number_parameters 337
_refine_ls_number_reflns 7191
_refine_ls_number_restraints 24
_refine_ls_restrained_S_all 1.080
_refine_ls_restrained_S_obs 1.126
_refine_ls_R_factor_all 0.1526
_refine_ls_R_factor_obs 0.0859
_refine_ls_shift/esd_max -0.395
_refine_ls_shift/esd_mean 0.021
_refine_ls_structure_factor_coef Fsqd
_refine_ls_weighting_details
; 
 w=1/[\s^2^(Fo^2^)+(0.1440P)^2^+1.9613P]
where P=(Fo^2^+2Fc^2^)/3
;
_refine_ls_weighting_scheme calc
_refine_ls_wR_factor_all 0.2923
_refine_ls_wR_factor_obs 0.2318
_reflns_number_observed 4206
_reflns_number_total 7203
_reflns_observed_criterion >2sigma(I)
_cod_data_source_file ic960375e_6.cif
_cod_data_source_block Li(12-crown-4)STrityl
_cod_original_cell_volume 2474.0(9)
_cod_database_code 4323915

loop_
_symmetry_equiv_pos_as_xyz
'x, y, z'
'-x, y+1/2, -z+1/2'
'-x, -y, -z'
'x, -y-1/2, z-1/2'

loop_
_atom_site_aniso_label
_atom_site_aniso_U_11
_atom_site_aniso_U_22
_atom_site_aniso_U_33
_atom_site_aniso_U_23
_atom_site_aniso_U_13
_atom_site_aniso_U_12
Li1 0.049(2) 0.050(2) 0.087(3) 0.018(2) 0.029(2) 0.001(2)
O1 0.0530(12) 0.0600(13) 0.087(2) 0.0217(13) 0.0189(12) 0.0036(12)
O2 0.076(2) 0.062(2) 0.079(2) 0.0005(13) 0.0309(14) -0.0071(13)
O3 0.0630(13) 0.114(2) 0.106(2) 0.060(2) 0.0220(15) -0.0002(14)
O4 0.093(2) 0.090(2) 0.0578(14) 0.0138(14) 0.0135(13) -0.034(2)
C21 0.065(3) 0.125(5) 0.175(6) -0.038(5) 0.010(4) -0.005(3)
C22 0.074(2) 0.105(3) 0.107(3) 0.018(3) 0.028(2) -0.042(2)
C23 0.130(5) 0.036(2) 0.217(7) -0.028(3) 0.011(5) -0.017(3)
C24 0.111(3) 0.042(2) 0.107(3) 0.023(2) 0.061(2) 0.019(2)
C25 0.102(4) 0.109(4) 0.122(4) 0.051(3) -0.007(3) 0.028(3)
C26 0.058(2) 0.139(4) 0.067(3) 0.011(3) -0.003(2) -0.031(3)
C27 0.098(2) 0.110(4) 0.086(2) -0.010(3) 0.058(2) -0.028(3)
C28 0.077(2) 0.139(4) 0.108(3) 0.067(3) 0.050(2) 0.028(3)
O1' 0.0530(12) 0.0600(13) 0.087(2) 0.0217(13) 0.0189(12) 0.0036(12)
O2' 0.076(2) 0.062(2) 0.079(2) 0.0005(13) 0.0309(14) -0.0071(13)
O3' 0.0630(13) 0.114(2) 0.106(2) 0.060(2) 0.0220(15) -0.0002(14)
O4' 0.093(2) 0.090(2) 0.0578(14) 0.0138(14) 0.0135(13) -0.034(2)
C21' 0.065(3) 0.125(5) 0.175(6) -0.038(5) 0.010(4) -0.005(3)
C22' 0.074(2) 0.105(3) 0.107(3) 0.018(3) 0.028(2) -0.042(2)
C23' 0.130(5) 0.036(2) 0.217(7) -0.028(3) 0.011(5) -0.017(3)
C24' 0.111(3) 0.042(2) 0.107(3) 0.023(2) 0.061(2) 0.019(2)
C25' 0.102(4) 0.109(4) 0.122(4) 0.051(3) -0.007(3) 0.028(3)
C26' 0.058(2) 0.139(4) 0.067(3) 0.011(3) -0.003(2) -0.031(3)
C27' 0.098(2) 0.110(4) 0.086(2) -0.010(3) 0.058(2) -0.028(3)
C28' 0.077(2) 0.139(4) 0.108(3) 0.067(3) 0.050(2) 0.028(3)
S1 0.0307(2) 0.0320(2) 0.0383(2) 0.0063(2) 0.01472(15) 0.0000(2)
C1 0.0278(7) 0.0267(7) 0.0287(7) 0.0020(7) 0.0090(6) 0.0009(6)
C2 0.0281(7) 0.0348(8) 0.0283(7) 0.0048(7) 0.0099(6) 0.0013(7)
C3 0.0386(9) 0.0386(10) 0.0391(9) 0.0087(8) 0.0087(8) 0.0015(8)
C4 0.0412(10) 0.0618(13) 0.0443(11) 0.0197(10) 0.0047(9) 0.0067(10)
C5 0.0481(11) 0.080(2) 0.0312(9) 0.0081(11) 0.0005(9) -0.0054(12)
C6 0.0577(13) 0.0588(13) 0.0387(10) -0.0068(10) 0.0025(10) -0.0095(11)
C7 0.0493(11) 0.0394(10) 0.0350(9) -0.0026(8) 0.0060(8) -0.0001(9)
C8 0.0299(7) 0.0257(7) 0.0278(7) 0.0018(6) 0.0095(6) -0.0012(6)
C9 0.0326(8) 0.0338(8) 0.0355(8) 0.0040(7) 0.0074(7) -0.0014(7)
C10 0.0378(8) 0.0369(9) 0.0393(9) 0.0053(8) 0.0129(7) -0.0086(7)
C11 0.0493(10) 0.0357(9) 0.0403(9) 0.0110(8) 0.0144(8) -0.0036(8)
C12 0.0384(9) 0.0468(10) 0.0414(10) 0.0163(9) 0.0043(8) 0.0021(9)
C13 0.0294(8) 0.0393(9) 0.0376(9) 0.0101(8) 0.0063(7) -0.0027(7)
C14 0.0421(9) 0.0265(8) 0.0276(7) 0.0034(6) 0.0108(7) -0.0007(7)
C15 0.0491(10) 0.0320(9) 0.0472(10) -0.0016(8) 0.0241(8) 0.0009(8)
C16 0.0737(13) 0.0407(11) 0.0545(11) -0.0013(9) 0.0340(10) 0.0080(10)
C17 0.097(2) 0.0435(12) 0.0489(11) -0.0129(10) 0.0275(12) 0.0035(12)
C18 0.080(2) 0.0489(12) 0.0510(12) -0.0192(10) 0.0107(12) -0.0171(12)
C19 0.0530(11) 0.0403(10) 0.0386(10) -0.0061(8) 0.0094(9) -0.0054(9)

loop_
_atom_site_label
_atom_site_type_symbol
_atom_site_fract_x
_atom_site_fract_y
_atom_site_fract_z
_atom_site_U_iso_or_equiv
_atom_site_thermal_displace_type
_atom_site_occupancy
_atom_site_calc_flag
_atom_site_refinement_flags
_atom_site_disorder_group
Li1 Li 0.5774(4) 0.2198(3) 0.2337(3) 0.0598(12) Uani 1 d . .
O1 O 0.3900(3) 0.2422(2) 0.26061(12) 0.0661(7) Uani 0.6230(14) d PD .
O2 O 0.4684(2) 0.1123(2) 0.1672(2) 0.0701(8) Uani 0.6230(14) d PD .
O3 O 0.6992(3) 0.0954(2) 0.25802(13) 0.0935(10) Uani 0.6230(14) d PD .
O4 O 0.6134(2) 0.2184(2) 0.3545(2) 0.0805(9) Uani 0.6230(14) d PD .
C21 C 0.3027(4) 0.1986(3) 0.1980(2) 0.124(3) Uani 0.6230(14) d PD .
C22 C 0.3291(3) 0.1106(3) 0.1564(3) 0.094(2) Uani 0.6230(14) d PD .
C23 C 0.5223(3) 0.0083(2) 0.1775(5) 0.131(3) Uani 0.6230(14) d PD .
C24 C 0.6603(3) 0.0213(3) 0.1987(2) 0.0810(12) Uani 0.6230(14) d PD .
C25 C 0.7176(7) 0.0574(3) 0.3319(2) 0.116(2) Uani 0.6230(14) d PD .
C26 C 0.7245(4) 0.1485(3) 0.3759(2) 0.090(2) Uani 0.6230(14) d PD .
C27 C 0.4934(3) 0.2224(5) 0.3803(2) 0.0925(15) Uani 0.6230(14) d PD .
C28 C 0.3787(4) 0.1965(4) 0.3287(2) 0.103(2) Uani 0.6230(14) d PD .
O1' O 0.3552(3) 0.1871(2) 0.1664(2) 0.0661(7) Uani 0.3770(14) d PD .
O2' O 0.5516(3) 0.0672(3) 0.1654(3) 0.0701(8) Uani 0.3770(14) d PD .
O3' O 0.7127(5) 0.1208(2) 0.2919(2) 0.0935(10) Uani 0.3770(14) d PD .
O4' O 0.4789(3) 0.2227(3) 0.3074(2) 0.0805(9) Uani 0.3770(14) d PD .
C21' C 0.3224(4) 0.0809(3) 0.1802(5) 0.124(3) Uani 0.3770(14) d PD .
C22' C 0.4261(3) 0.0210(4) 0.1644(5) 0.094(2) Uani 0.3770(14) d PD .
C23' C 0.6503(6) -0.0074(4) 0.1976(2) 0.131(3) Uani 0.3770(14) d PD .
C24' C 0.6831(8) 0.0124(3) 0.2738(2) 0.0810(12) Uani 0.3770(14) d PD .
C25' C 0.6788(3) 0.1529(8) 0.3595(3) 0.116(2) Uani 0.3770(14) d PD .
C26' C 0.5493(4) 0.1631(5) 0.3698(3) 0.090(2) Uani 0.3770(14) d PD .
C27' C 0.3447(4) 0.1877(6) 0.2877(2) 0.0925(15) Uani 0.3770(14) d PD .
C28' C 0.2797(5) 0.2226(6) 0.2173(2) 0.103(2) Uani 0.3770(14) d PD .
S1 S 0.61833(4) 0.37475(4) 0.17039(3) 0.03258(10) Uani 1 d . .
C1 C 0.7756(2) 0.37351(13) 0.14087(9) 0.0273(3) Uani 1 d . .
C2 C 0.8795(2) 0.37549(14) 0.21210(9) 0.0298(4) Uani 1 d . .
C3 C 0.9303(2) 0.2841(2) 0.24652(11) 0.0387(5) Uani 1 d . .
H3A H 0.9070(2) 0.2202(2) 0.22404(11) 0.046 Uiso 1 d R .
C4 C 1.0165(2) 0.2861(2) 0.31454(12) 0.0497(6) Uani 1 d . .
H4A H 1.0497(2) 0.2241(2) 0.33663(12) 0.060 Uiso 1 d R .
C5 C 1.0538(2) 0.3805(2) 0.34872(12) 0.0544(7) Uani 1 d . .
H5A H 1.1115(2) 0.3816(2) 0.39375(12) 0.065 Uiso 1 d R .
C6 C 1.0042(2) 0.4721(2) 0.31587(12) 0.0529(6) Uani 1 d . .
H6A H 1.0290(2) 0.5353(2) 0.33891(12) 0.063 Uiso 1 d R .
C7 C 0.9184(2) 0.4697(2) 0.24813(11) 0.0416(5) Uani 1 d . .
H7A H 0.8858(2) 0.5321(2) 0.22644(11) 0.050 Uiso 1 d R .
C8 C 0.7851(2) 0.46833(13) 0.09102(9) 0.0273(4) Uani 1 d . .
C9 C 0.9051(2) 0.51066(15) 0.08593(10) 0.0339(4) Uani 1 d . .
H9A H 0.9806(2) 0.48405(15) 0.11515(10) 0.041 Uiso 1 d R .
C10 C 0.9134(2) 0.5927(2) 0.03804(11) 0.0373(5) Uani 1 d . .
H10A H 0.9942(2) 0.6205(2) 0.03642(11) 0.045 Uiso 1 d R .
C11 C 0.8030(2) 0.6318(2) -0.00687(11) 0.0410(5) Uani 1 d . .
H11A H 0.8092(2) 0.6862(2) -0.03880(11) 0.049 Uiso 1 d R .
C12 C 0.6832(2) 0.5896(2) -0.00380(11) 0.0428(5) Uani 1 d . .
H12A H 0.6086(2) 0.6150(2) -0.03462(11) 0.051 Uiso 1 d R .
C13 C 0.6750(2) 0.5090(2) 0.04486(10) 0.0356(4) Uani 1 d . .
H13A H 0.5940(2) 0.4821(2) 0.04684(10) 0.043 Uiso 1 d R .
C14 C 0.7927(2) 0.27707(13) 0.09361(9) 0.0316(4) Uani 1 d . .
C15 C 0.9149(2) 0.2553(2) 0.07875(11) 0.0407(5) Uani 1 d . .
H15A H 0.9854(2) 0.2960(2) 0.10068(11) 0.049 Uiso 1 d R .
C16 C 0.9330(3) 0.1737(2) 0.03302(13) 0.0533(6) Uani 1 d . .
H16A H 1.0149(3) 0.1611(2) 0.02374(13) 0.064 Uiso 1 d R .
C17 C 0.8293(3) 0.1111(2) 0.00138(14) 0.0613(7) Uani 1 d . .
H17A H 0.8401(3) 0.0568(2) -0.02969(14) 0.074 Uiso 1 d R .
C18 C 0.7082(3) 0.1309(2) 0.01621(14) 0.0605(7) Uani 1 d . .
H18A H 0.6384(3) 0.0886(2) -0.00444(14) 0.073 Uiso 1 d R .
C19 C 0.6900(2) 0.2140(2) 0.06234(11) 0.0440(5) Uani 1 d . .
H19A H 0.6079(2) 0.2258(2) 0.07165(11) 0.053 Uiso 1 d R .

loop_
_atom_type_symbol
_atom_type_description
_atom_type_scat_dispersion_real
_atom_type_scat_dispersion_imag
_atom_type_scat_source
C C 0.0033 0.0016 'International Tables Vol C Tables 4.2.6.8 and 6.1.1.4'
H H 0.0000 0.0000 'International Tables Vol C Tables 4.2.6.8 and 6.1.1.4'
Li Li -0.0003 0.0001 'International Tables Vol C Tables 4.2.6.8 and 6.1.1.4'
O O 0.0106 0.0060 'International Tables Vol C Tables 4.2.6.8 and 6.1.1.4'
S S 0.1246 0.1234 'International Tables Vol C Tables 4.2.6.8 and 6.1.1.4'

loop_
_geom_angle_atom_site_label_1
_geom_angle_atom_site_label_2
_geom_angle_atom_site_label_3
_geom_angle
_geom_angle_site_symmetry_1
_geom_angle_site_symmetry_3
_geom_angle_publ_flag
O4' Li1 O3 105.6(3) . . ?
O4' Li1 O2 97.7(2) . . ?
O3 Li1 O2 81.6(2) . . y
O4' Li1 O3' 93.0(3) . . y
O3 Li1 O3' 19.76(13) . . ?
O2 Li1 O3' 98.3(2) . . ?
O4' Li1 O1 32.65(13) . . ?
O3 Li1 O1 128.1(2) . . y
O2 Li1 O1 78.9(2) . . y
O3' Li1 O1 121.9(3) . . ?
O4' Li1 O4 42.1(2) . . ?
O3 Li1 O4 78.6(2) . . y
O2 Li1 O4 124.8(2) . . y
O3' Li1 O4 60.0(2) . . ?
O1 Li1 O4 74.4(2) . . y
O4' Li1 O2' 113.5(3) . . y
O3 Li1 O2' 57.2(2) . . ?
O2 Li1 O2' 27.07(11) . . ?
O3' Li1 O2' 76.0(2) . . y
O1 Li1 O2' 103.5(2) . . ?
O4 Li1 O2' 122.1(2) . . ?
O4' Li1 S1 121.9(2) . . ?
O3 Li1 S1 126.0(2) . . ?
O2 Li1 S1 113.2(2) . . ?
O3' Li1 S1 126.8(2) . . ?
O1 Li1 S1 106.0(2) . . ?
O4 Li1 S1 120.2(2) . . ?
O2' Li1 S1 115.9(2) . . ?
O4' Li1 O1' 76.5(2) . . y
O3 Li1 O1' 118.0(2) . . ?
O2 Li1 O1' 38.43(12) . . ?
O3' Li1 O1' 130.7(2) . . y
O1 Li1 O1' 47.20(14) . . ?
O4 Li1 O1' 117.6(2) . . ?
O2' Li1 O1' 65.4(2) . . y
S1 Li1 O1' 98.0(2) . . ?
O4' Li1 C25' 61.0(2) . . ?
O3 Li1 C25' 53.3(2) . . ?
O2 Li1 C25' 114.4(3) . . ?
O3' Li1 C25' 35.0(2) . . ?
O1 Li1 C25' 93.2(2) . . ?
O4 Li1 C25' 25.3(2) . . ?
O2' Li1 C25' 101.8(3) . . ?
S1 Li1 C25' 131.2(3) . . ?
O1' Li1 C25' 126.4(2) . . ?
O4' Li1 C26' 30.63(14) . . ?
O3 Li1 C26' 76.8(2) . . ?
O2 Li1 C26' 103.4(2) . . ?
O3' Li1 C26' 62.5(2) . . ?
O1 Li1 C26' 62.1(2) . . ?
O4 Li1 C26' 21.76(15) . . ?
O2' Li1 C26' 105.5(2) . . ?
S1 Li1 C26' 138.6(2) . . ?
O1' Li1 C26' 98.9(2) . . ?
C25' Li1 C26' 31.21(11) . . ?
C27' O1 O4' 82.4(3) . . ?
C27' O1 C28' 74.4(3) . . ?
O4' O1 C28' 154.4(5) . . ?
C27' O1 C28 32.2(3) . . ?
O4' O1 C28 56.5(3) . . ?
C28' O1 C28 104.2(3) . . ?
C27' O1 C21 81.8(4) . . ?
O4' O1 C21 143.3(4) . . ?
C28' O1 C21 23.1(3) . . ?
C28 O1 C21 114.0(3) . . y
C27' O1 Li1 124.3(4) . . ?
O4' O1 Li1 61.2(3) . . ?
C28' O1 Li1 125.0(3) . . ?
C28 O1 Li1 114.0(3) . . ?
C21 O1 Li1 102.5(3) . . ?
O2' O2 C22' 77.1(3) . . ?
O2' O2 C22 144.7(3) . . ?
C22' O2 C22 68.7(3) . . ?
O2' O2 C23 36.3(3) . . ?
C22' O2 C23 43.0(2) . . ?
C22 O2 C23 111.4(3) . . y
O2' O2 O1' 173.8(4) . . ?
C22' O2 O1' 108.5(3) . . ?
C22 O2 O1' 40.3(2) . . ?
C23 O2 O1' 149.8(3) . . ?
O2' O2 C21' 132.4(3) . . ?
C22' O2 C21' 56.3(2) . . ?
C22 O2 C21' 20.9(3) . . ?
C23 O2 C21' 96.2(3) . . ?
O1' O2 C21' 53.6(2) . . ?
O2' O2 Li1 91.4(3) . . ?
C22' O2 Li1 143.9(4) . . ?
C22 O2 Li1 121.5(3) . . ?
C23 O2 Li1 112.7(3) . . ?
O1' O2 Li1 85.4(2) . . ?
C21' O2 Li1 119.7(3) . . ?
O3' O3 C24' 102.3(4) . . ?
O3' O3 C25 47.6(4) . . ?
C24' O3 C25 55.0(3) . . ?
O3' O3 C24 165.1(5) . . ?
C24' O3 C24 63.2(3) . . ?
C25 O3 C24 118.2(3) . . y
O3' O3 C23' 156.2(5) . . ?
C24' O3 C23' 54.2(3) . . ?
C25 O3 C23' 109.2(3) . . ?
C24 O3 C23' 9.0(2) . . ?
O3' O3 Li1 80.6(5) . . ?
C24' O3 Li1 132.4(5) . . ?
C25 O3 Li1 115.4(3) . . ?
C24 O3 Li1 106.1(2) . . ?
C23' O3 Li1 111.2(2) . . ?
C26' O4 C25' 83.6(5) . . ?
C26' O4 C27 44.1(4) . . ?
C25' O4 C27 126.0(5) . . ?
C26' O4 C26 92.1(4) . . ?
C25' O4 C26 15.8(3) . . ?
C27 O4 C26 129.6(4) . . y
C26' O4 O4' 66.8(2) . . ?
C25' O4 O4' 125.8(4) . . ?
C27 O4 O4' 54.0(2) . . ?
C26 O4 O4' 141.6(3) . . ?
C26' O4 Li1 107.4(4) . . ?
C25' O4 Li1 93.6(3) . . ?
C27 O4 Li1 111.6(2) . . ?
C26 O4 Li1 103.8(3) . . ?
O4' O4 Li1 57.6(2) . . ?
C28' C21 O1' 155.5(11) . . ?
C28' C21 C22 159.1(11) . . ?
O1' C21 C22 45.4(3) . . ?
C28' C21 O1 63.7(6) . . ?
O1' C21 O1 102.9(4) . . ?
C22 C21 O1 125.8(4) . . y
C28' C21 C21' 138.8(11) . . ?
O1' C21 C21' 65.0(4) . . ?
C22 C21 C21' 22.6(4) . . ?
O1 C21 C21' 117.1(4) . . ?
C28' C21 C27' 57.1(6) . . ?
O1' C21 C27' 125.8(5) . . ?
C22 C21 C27' 116.6(4) . . ?
O1 C21 C27' 38.5(2) . . ?
C21' C21 C27' 96.7(5) . . ?
C21' C22 O1' 122.6(9) . . ?
C21' C22 C21 91.6(8) . . ?
O1' C22 C21 39.0(3) . . ?
C21' C22 O2 100.4(6) . . ?
O1' C22 O2 74.5(3) . . ?
C21 C22 O2 102.8(3) . . y
C21' C22 C22' 68.4(6) . . ?
O1' C22 C22' 123.7(4) . . ?
C21 C22 C22' 138.0(5) . . ?
O2 C22 C22' 49.8(2) . . ?
C21' C22 C28' 86.9(8) . . ?
O1' C22 C28' 44.9(3) . . ?
C21 C22 C28' 5.9(3) . . ?
O2 C22 C28' 107.1(3) . . ?
C22' C22 C28' 138.2(4) . . ?
O2' C23 C22' 101.0(5) . . ?
O2' C23 C23' 79.1(4) . . ?
C22' C23 C23' 177.8(10) . . ?
O2' C23 C24 64.8(3) . . ?
C22' C23 C24 163.9(5) . . ?
C23' C23 C24 15.3(3) . . ?
O2' C23 O2 46.4(3) . . ?
C22' C23 O2 58.0(4) . . ?
C23' C23 O2 121.4(4) . . ?
C24 C23 O2 106.1(3) . . y
O2' C24 C24' 117.6(5) . . ?
O2' C24 C23 36.3(3) . . ?
C24' C24 C23 102.7(6) . . ?
O2' C24 O3 98.4(3) . . ?
C24' C24 O3 46.8(2) . . ?
C23 C24 O3 113.1(4) . . y
O3' C25 C24' 77.3(3) . . ?
O3' C25 C25' 68.7(4) . . ?
C24' C25 C25' 132.8(5) . . ?
O3' C25 C26 77.1(3) . . ?
C24' C25 C26 151.2(4) . . ?
C25' C25 C26 20.9(2) . . ?
O3' C25 O3 28.1(2) . . ?
C24' C25 O3 49.3(3) . . ?
C25' C25 O3 93.9(3) . . ?
C26 C25 O3 105.0(3) . . y
C25' C26 C25 79.5(10) . . ?
C25' C26 O4 34.7(10) . . ?
C25 C26 O4 113.9(4) . . y
C25' C26 O3' 64.6(7) . . ?
C25 C26 O3' 42.3(2) . . ?
O4 C26 O3' 88.6(3) . . ?
C25' C26 C26' 31.9(7) . . ?
C25 C26 C26' 96.9(4) . . ?
O4 C26 C26' 35.2(2) . . ?
O3' C26 C26' 95.4(3) . . ?
C26' C27 O4' 75.4(4) . . ?
C26' C27 C28 98.0(5) . . ?
O4' C27 C28 53.8(2) . . ?
C26' C27 O4 47.1(4) . . ?
O4' C27 O4 65.2(2) . . ?
C28 C27 O4 116.3(3) . . y
C27' C28 O4' 88.2(5) . . ?
C27' C28 C27 148.0(5) . . ?
O4' C28 C27 59.9(3) . . ?
C27' C28 O1 45.0(5) . . ?
O4' C28 O1 51.0(2) . . ?
C27 C28 O1 106.9(3) . . y
C27' C28 C26' 125.3(6) . . ?
O4' C28 C26' 51.9(2) . . ?
C27 C28 C26' 32.6(3) . . ?
O1 C28 C26' 102.0(3) . . ?
C21 O1' C22 95.6(4) . . ?
C21 O1' C28' 9.4(4) . . ?
C22 O1' C28' 105.0(5) . . ?
C21 O1' C21' 80.4(4) . . ?
C22 O1' C21' 20.6(5) . . ?
C28' O1' C21' 89.6(5) . . y
C21 O1' O2 132.8(4) . . ?
C22 O1' O2 65.2(2) . . ?
C28' O1' O2 137.0(4) . . ?
C21' O1' O2 67.8(2) . . ?
C21 O1' Li1 106.6(4) . . ?
C22 O1' Li1 116.6(3) . . ?
C28' O1' Li1 102.0(3) . . ?
C21' O1' Li1 108.0(3) . . ?
O2 O1' Li1 56.1(2) . . ?
C23 O2' O2 97.2(4) . . ?
C23 O2' C24 79.0(4) . . ?
O2 O2' C24 150.6(6) . . ?
C23 O2' C22' 43.0(3) . . ?
O2 O2' C22' 57.4(3) . . ?
C24 O2' C22' 121.5(4) . . ?
C23 O2' C23' 65.0(4) . . ?
O2 O2' C23' 151.2(5) . . ?
C24 O2' C23' 15.0(3) . . ?
C22' O2' C23' 108.0(4) . . y
C23 O2' Li1 126.8(8) . . ?
O2 O2' Li1 61.5(3) . . ?
C24 O2' Li1 97.3(3) . . ?
C22' O2' Li1 110.6(4) . . ?
C23' O2' Li1 109.7(3) . . ?
O3 O3' C25 104.2(5) . . ?
O3 O3' C25' 152.3(7) . . ?
C25 O3' C25' 66.3(5) . . ?
O3 O3' C24' 49.5(4) . . ?
C25 O3' C24' 55.0(3) . . ?
C25' O3' C24' 113.4(5) . . y
O3 O3' C26 163.3(6) . . ?
C25 O3' C26 60.6(3) . . ?
C25' O3' C26 18.8(2) . . ?
C24' O3' C26 114.4(3) . . ?
O3 O3' Li1 79.6(5) . . ?
C25 O3' Li1 138.5(5) . . ?
C25' O3' Li1 90.9(4) . . ?
C24' O3' Li1 112.3(4) . . ?
C26 O3' Li1 106.7(3) . . ?
O1 O4' C28 72.5(2) . . ?
O1 O4' C27 131.8(4) . . ?
C28 O4' C27 66.3(3) . . ?
O1 O4' C27' 45.0(3) . . ?
C28 O4' C27' 32.5(2) . . ?
C27 O4' C27' 98.8(3) . . ?
O1 O4' C26' 154.8(4) . . ?
C28 O4' C26' 85.7(3) . . ?
C27 O4' C26' 41.8(3) . . ?
C27' O4' C26' 110.1(4) . . y
O1 O4' O4 162.9(4) . . ?
C28 O4' O4 123.9(3) . . ?
C27 O4' O4 60.8(2) . . ?
C27' O4' O4 151.9(4) . . ?
C26' O4' O4 41.8(3) . . ?
O1 O4' Li1 86.2(3) . . ?
C28 O4' Li1 148.9(4) . . ?
C27 O4' Li1 141.2(3) . . ?
C27' O4' Li1 117.6(3) . . ?
C26' O4' Li1 108.0(3) . . ?
O4 O4' Li1 80.4(2) . . ?
C22 C21' C22' 88.4(8) . . ?
C22 C21' O1' 36.7(5) . . ?
C22' C21' O1' 104.4(4) . . y
C22 C21' C21 65.8(6) . . ?
C22' C21' C21 135.0(4) . . ?
O1' C21' C21 34.6(3) . . ?
C22 C21' O2 58.6(5) . . ?
C22' C21' O2 47.1(3) . . ?
O1' C21' O2 58.6(2) . . ?
C21 C21' O2 88.0(3) . . ?
C22 C21' C28' 75.9(6) . . ?
C22' C21' C28' 142.5(4) . . y
O1' C21' C28' 45.2(2) . . ?
C21 C21' C28' 10.6(3) . . ?
O2 C21' C28' 96.5(3) . . ?
C23 C22' O2 79.0(3) . . ?
C23 C22' C21' 145.1(8) . . ?
O2 C22' C21' 76.6(4) . . ?
C23 C22' O2' 35.9(3) . . ?
O2 C22' O2' 45.5(2) . . ?
C21' C22' O2' 121.3(4) . . y
C23 C22' C22 140.2(5) . . ?
O2 C22' C22 61.6(3) . . ?
C21' C22' C22 23.3(4) . . ?
O2' C22' C22 106.6(4) . . ?
C23 C23' C24' 105.8(6) . . ?
C23 C23' O2' 35.9(3) . . ?
C24' C23' O2' 107.5(5) . . y
C23 C23' O3 102.2(4) . . ?
C24' C23' O3 40.2(2) . . ?
O2' C23' O3 81.9(3) . . ?
O3 C24' C25 75.7(3) . . ?
O3 C24' C24 70.0(3) . . ?
C25 C24' C24 145.6(4) . . ?
O3 C24' C23' 85.6(4) . . ?
C25 C24' C23' 161.2(5) . . ?
C24 C24' C23' 15.6(3) . . ?
O3 C24' O3' 28.2(2) . . ?
C25 C24' O3' 47.7(3) . . ?
C24 C24' O3' 98.1(3) . . ?
C23' C24' O3' 113.7(4) . . y
C26 C25' O4 129.4(13) . . ?
C26 C25' C25 79.5(10) . . ?
O4 C25' C25 150.1(5) . . ?
C26 C25' C26' 137.0(9) . . ?
O4 C25' C26' 47.6(3) . . ?
C25 C25' C26' 119.1(7) . . ?
C26 C25' O3' 96.6(7) . . ?
O4 C25' O3' 114.7(5) . . ?
C25 C25' O3' 45.0(3) . . ?
C26' C25' O3' 124.4(4) . . y
C26 C25' Li1 138.4(10) . . ?
O4 C25' Li1 61.1(3) . . ?
C25 C25' Li1 92.9(3) . . ?
C26' C25' Li1 82.3(3) . . ?
O3' C25' Li1 54.1(3) . . ?
C27 C26' O4 88.9(6) . . ?
C27 C26' C25' 135.5(7) . . ?
O4 C26' C25' 48.8(4) . . ?
C27 C26' O4' 62.7(4) . . ?
O4 C26' O4' 71.3(3) . . ?
C25' C26' O4' 106.3(4) . . y
C27 C26' C26 133.4(6) . . ?
O4 C26' C26 52.7(2) . . ?
C25' C26' C26 11.0(2) . . ?
O4' C26' C26 115.9(3) . . ?
C27 C26' C28 49.4(3) . . ?
O4 C26' C28 110.7(4) . . ?
C25' C26' C28 147.2(4) . . ?
O4' C26' C28 42.4(2) . . ?
C26 C26' C28 157.8(3) . . ?
C27 C26' Li1 99.5(4) . . ?
O4 C26' Li1 50.8(3) . . ?
C25' C26' Li1 66.5(3) . . ?
O4' C26' Li1 41.4(2) . . ?
C26 C26' Li1 77.2(2) . . ?
C28 C26' Li1 80.7(2) . . ?
C28 C27' O1 102.7(6) . . ?
C28 C27' C28' 153.3(9) . . ?
O1 C27' C28' 61.0(4) . . ?
C28 C27' O4' 59.3(4) . . ?
O1 C27' O4' 52.6(3) . . ?
C28' C27' O4' 112.9(4) . . y
C28 C27' C21 162.5(7) . . ?
O1 C27' C21 59.8(3) . . ?
C28' C27' C21 19.5(3) . . ?
O4' C27' C21 105.6(4) . . ?
C21 C28' O1 93.1(7) . . ?
C21 C28' C27' 103.4(8) . . ?
O1 C28' C27' 44.6(3) . . ?
C21 C28' O1' 15.1(7) . . ?
O1 C28' O1' 85.8(3) . . ?
C27' C28' O1' 106.8(4) . . y
C21 C28' C22 15.0(8) . . ?
O1 C28' C22 101.0(3) . . ?
C27' C28' C22 100.0(5) . . ?
O1' C28' C22 30.1(2) . . ?
C21 C28' C21' 30.6(8) . . ?
O1 C28' C21' 98.8(4) . . ?
C27' C28' C21' 86.4(5) . . ?
O1' C28' C21' 45.3(3) . . ?
C22 C28' C21' 17.2(3) . . ?
C1 S1 Li1 113.96(12) . . y
C2 C1 C8 112.65(14) . . y
C2 C1 C14 111.12(14) . . y
C8 C1 C14 104.54(13) . . y
C2 C1 S1 104.99(12) . . y
C8 C1 S1 110.43(11) . . y
C14 C1 S1 113.31(12) . . y
C3 C2 C7 117.3(2) . . y
C3 C2 C1 121.5(2) . . y
C7 C2 C1 121.0(2) . . y
C2 C3 C4 121.3(2) . . y
C5 C4 C3 120.2(2) . . y
C6 C5 C4 119.6(2) . . y
C5 C6 C7 120.0(2) . . y
C6 C7 C2 121.6(2) . . y
C13 C8 C9 117.3(2) . . y
C13 C8 C1 121.1(2) . . y
C9 C8 C1 121.38(15) . . y
C10 C9 C8 121.1(2) . . y
C11 C10 C9 120.5(2) . . y
C10 C11 C12 119.4(2) . . y
C11 C12 C13 120.0(2) . . y
C12 C13 C8 121.7(2) . . y
C19 C14 C15 118.1(2) . . y
C19 C14 C1 122.2(2) . . y
C15 C14 C1 119.6(2) . . y
C16 C15 C14 121.6(2) . . y
C17 C16 C15 120.1(2) . . y
C16 C17 C18 119.0(2) . . y
C17 C18 C19 120.8(2) . . y
C14 C19 C18 120.4(2) . . y

loop_
_geom_bond_atom_site_label_1
_geom_bond_atom_site_label_2
_geom_bond_distance
_geom_bond_site_symmetry_2
_geom_bond_publ_flag
Li1 O4' 1.895(6) . y
Li1 O3 2.038(5) . y
Li1 O2 2.041(5) . y
Li1 O3' 2.044(6) . y
Li1 O1 2.158(5) . y
Li1 O4 2.214(6) . y
Li1 O2' 2.322(6) . y
Li1 S1 2.399(4) . y
Li1 O1' 2.450(5) . y
Li1 C25' 2.523(7) . ?
Li1 C26' 2.725(7) . ?
O1 C27' 1.038(6) . ?
O1 O4' 1.167(4) . ?
O1 C28' 1.294(6) . ?
O1 C28 1.431(4) . y
O1 C21 1.441(4) . y
O2 O2' 1.057(4) . ?
O2 C22' 1.249(6) . ?
O2 C22 1.439(3) . y
O2 C23 1.447(3) . y
O2 O1' 1.528(4) . ?
O2 C21' 1.658(5) . ?
O3 O3' 0.701(4) . ?
O3 C24' 1.128(5) . ?
O3 C25 1.441(3) . y
O3 C24 1.454(4) . y
O3 C23' 1.743(6) . ?
O4 C26' 1.059(6) . ?
O4 C25' 1.079(8) . ?
O4 C27 1.447(3) . y
O4 C26 1.462(4) . y
O4 O4' 1.504(4) . ?
C21 C28' 0.567(7) . ?
C21 O1' 0.904(6) . ?
C21 C22 1.431(4) . y
C21 C21' 1.568(6) . ?
C21 C27' 1.651(6) . ?
C22 C21' 0.603(8) . ?
C22 O1' 1.024(5) . ?
C22 C22' 1.524(6) . ?
C22 C28' 1.971(8) . ?
C23 O2' 0.864(6) . ?
C23 C22' 1.005(5) . ?
C23 C23' 1.337(6) . ?
C23 C24 1.434(4) . y
C24 O2' 1.321(5) . ?
C24 C24' 1.381(6) . ?
C25 O3' 1.098(5) . ?
C25 C24' 1.218(5) . ?
C25 C25' 1.422(9) . ?
C25 C26 1.422(4) . y
C26 C25' 0.516(5) . ?
C26 O3' 1.591(6) . ?
C26 C26' 1.837(5) . ?
C27 C26' 1.006(8) . ?
C27 O4' 1.341(5) . ?
C27 C28 1.419(4) . y
C28 C27' 0.783(5) . ?
C28 O4' 1.251(5) . ?
C28 C26' 1.850(5) . ?
O1' C28' 1.439(4) . y
O1' C21' 1.442(4) . y
O2' C22' 1.445(4) . y
O2' C23' 1.448(4) . y
O3' C25' 1.446(4) . y
O3' C24' 1.449(4) . y
O4' C27' 1.455(4) . y
O4' C26' 1.460(4) . y
C21' C22' 1.418(4) . y
C21' C28' 2.029(9) . ?
C23' C24' 1.418(4) . y
C25' C26' 1.425(4) . y
C27' C28' 1.425(4) . y
S1 C1 1.855(2) . y
C1 C2 1.537(2) . y
C1 C8 1.549(2) . y
C1 C14 1.553(2) . y
C2 C3 1.390(3) . y
C2 C7 1.402(3) . y
C3 C4 1.400(3) . y
C4 C5 1.386(4) . y
C5 C6 1.377(4) . y
C6 C7 1.394(3) . y
C8 C13 1.393(2) . y
C8 C9 1.398(3) . y
C9 C10 1.397(3) . y
C10 C11 1.378(3) . y
C11 C12 1.387(3) . y
C12 C13 1.392(3) . y
C14 C19 1.379(3) . y
C14 C15 1.403(3) . y
C15 C16 1.390(3) . y
C16 C17 1.384(4) . y
C17 C18 1.386(4) . y
C18 C19 1.410(3) . y

loop_
_cod_changelog_entry_id
_cod_changelog_entry_author
_cod_changelog_entry_date
_cod_changelog_entry_text
1 'Vaitkus, Antanas' 2024-11-17T23:38:10+02:00
;
 Replaced the '&G' character sequence with the backslash character ('\')
 in the '_diffrn_measurement_method' data value.
;
